data_2104734
loop_
_publ_author_name
'Elliot, Alexander Dean'

_publ_section_title
;
 Structure of pyrrhotite 5<i>C</i> (Fe~9~S~10~)
;
_journal_coeditor_code KD5037
_journal_issue 3
_journal_name_full 'Acta Crystallographica Section B'
_journal_page_first 271
_journal_page_last 279
_journal_paper_doi 10.1107/S0108768110011845
_journal_volume 66
_journal_year 2010
_chemical_compound_source 'Renison Bell tin mine, Tasmania, Australia'
_chemical_formula_structural 'Fe9 S10'
_chemical_formula_sum 'Fe9 S10'
_chemical_formula_weight 823.255
_chemical_name_common 'Pyrrhotite 5C'
_chemical_name_mineral 'Pyrrhotite 5C'
_chemical_name_structure_type Pyrrhotite
_chemical_name_systematic
;
nona iron deca sulphide
;
_space_group_crystal_system monoclinic
_space_group_IT_number 14
_space_group_name_Hall '-P 2ybc'
_space_group_name_H-M_alt 'P 1 21/c 1'
_symmetry_space_group_name_Hall '-P 2ybc'
_symmetry_space_group_name_H-M 'P 1 21/c 1'
_cell_angle_alpha 90
_cell_angle_beta 119.9667(27)
_cell_angle_gamma 90
_cell_formula_units_Z 4
_cell_length_a 6.89339(20)
_cell_length_b 28.67216(34)
_cell_length_c 6.88524(8)
_cell_measurement_temperature 299
_cell_volume 1178.93(5)
_computing_cell_refinement 'TOPAS R3 (Bruker AXS, 2005) and PLATON (Spek, 2003)'
_diffrn_ambient_temperature 299
_diffrn_detector 'CCD plate'
_diffrn_detector_area_resol_mean 20
_diffrn_detector_type 'MYTHEN microstrip detector'
_diffrn_measurement_device_type 'MYTHEN microstrip detector'
_diffrn_radiation_monochromator 'Si 111'
_diffrn_radiation_probe x-ray
_diffrn_radiation_type Synchrotron
_diffrn_radiation_wavelength 0.825218(1)
_diffrn_source Synchrotron
_diffrn_source_type
;
10-BM-1 Powder Diffraction beamline, Australian Synchrotron
;
_exptl_absorpt_coefficient_mu 18.9129(9)
_exptl_absorpt_correction_type none
_exptl_crystal_density_diffrn 4.63841(20)
_pd_block_id 2010-05-13T02:12|Pyrrhotite5Ca2|A.Elliot|5Ca2
_pd_char_colour black
_pd_char_particle_morphology
;
Ruller aided visual measurements.
Dimensions of massive Renison Bell pyrrhotite rock: 
length 80mm, width 65mm, height 70mm.
Dimensions of tablet cut from drill core of massive rock: 
diameter 12mm, height 2mm.
;
_pd_instr_dist_spec/detc 761.2
_pd_instr_location
;
Powder Diffraction Beamline at the Australian Synchrotron 
;
_pd_meas_number_of_points 61115
_pd_meas_scan_method fixed
_pd_proc_2theta_range_max 85.31435
_pd_proc_2theta_range_min 5.00529
_pd_proc_ls_background_function
;Backgrounds were fit with a 5 component Chebychev Polynomial function
 combined with broad pseudo-Voigt functions
For LaB6 standard bkg @
 602.586886`_2.18423539 -261.882659`_3.74359833  34.9913888`_2.69726352
 20.5418057`_1.70720885  -29.5519476`_1.05665162 PV( area1, posn1, width1,
 !shape1, 8752.41713`_114.67812,  12.76511`_0.03023 min 10 max 15,
 8.47422`_0.08016_LIMIT_MAX_10  min 1 max 10, 1) PV( area2, posn2, width2,
 !shape2,  891.33718`_47.62687_LIMIT_MIN_1e-005, 
 36.22647`_0.14648_LIMIT_MIN_30 min 30 max 40, 
 10.08992`_0.41434_LIMIT_MIN_1e-005 min 1 max 15, 1) PV( area3, posn3, width3,
 !shape3, 231.52413`_21.92021_LIMIT_MIN_1e-005,  8.08079`_0.04083_LIMIT_MIN_7
 min 7 max 9,  1.44326`_0.11240_LIMIT_MIN_1e-005 min 0.1 max 3, 1)
For
 Pyrrhotite Sample bkg @ 7031.49345`_370.815337 -3906.52875`_591.540812 
 1880.62766`_377.295361 -950.683793`_177.194029  177.733735`_47.4180927 PV(
 area4, posn4, width4, shape4, 218116.46075`_53293.21901,  5.80348`_0.19765
 min 5 max 8, 13.46104`_1.06651 min 5 max  15, 0.18026`_0.11551 min 0 max 1)
 PV( area5, posn5, width5, shape5, 52755.59175`_5367.97268,  13.00548`_0.05582
 min 10 max 15, 7.29983`_0.19643 min 5 max  15, 0.49345`_0.07746 min 0 max 1)
 PV( area6, posn6, width6, shape6, 18499.58471`_3114.53420,  39.26466`_0.11138
 min 35 max 43, 15.57039`_0.59339 min 5  max 20, 0.86546`_0.16725_LIMIT_MAX_1
 min 0 max 1 )
;
_pd_proc_ls_peak_cutoff 0.00001
_pd_proc_ls_profile_function
;
Source
Emission profile is a voigt with Lorentzian HW (lh) and Gaussian HW (lg)
    la 1 lo @  0.825218`_1.9833069e-007 min 0.8252 max 
    0.8253 lh   @  0.0066`_0.00118625471 lg   @  
    0.1156`_0.00174555788
Instrument
User_Defined_Dependence_Convolution functions,
 namely hat and one_on_x_conv constant with 2theta 
 and a one_on_x_conv varying with Sin(2theta)
    User_Defined_Dependence_Convolution(hat, , 
    @, 0.00369`_0.00018)
    User_Defined_Dependence_Convolution(one_on_x_conv, 
    Sin(2 Th), @, -0.02186`_0.00014 max 0)
    User_Defined_Dependence_Convolution(one_on_x_conv, , 
    @, -0.01333`_0.00005 max 0)
Finger et al Instrument Convolution
    Finger_et_al(@  4.8556584`_0.0335898225 min 0.0001 
    max 10,@  11.952375`_0.0390026402 min 5 max 15)
Phase
Crystallite size and strain modelled with Lorentzian and Gaussian 
component convolutions
For the more highly crystalline 5Ca2
    CS_L(cspyrrhotite5H, 806.01090`_29.54790_LIMIT_MIN_800 
    min =800; max =10000;)
    Strain_L(spyrrhotite5H, 0.08076`_0.00184 min 0.0001 max 0.2)
    CS_G(cspyrrhotite5H, 806.01090`_29.54790 min =800; max =10000;)
;
_pd_proc_ls_prof_R_factor 0.02361
_pd_proc_ls_prof_wR_expected 0.01165
_pd_proc_ls_prof_wR_factor 0.03369
_pd_proc_wavelength 0.825218(1)
_pd_spec_mounting
;
glass capillary
;
_pd_spec_mount_mode transmission
_pd_spec_preparation
;
Ball milled followed by wet micronizing in ethanol. Sample 
crudely mixed with roughly 5wt% silicon
 standard (not quantitative) in small portions sufficient to 
 fill capillaries.
;
_pd_spec_shape cylinder
_pd_spec_size_axial 70
_pd_spec_size_equat 0.5
_pd_spec_size_thick 0.5
_refine_ls_extinction_method none
_refine_ls_goodness_of_fit_all 2.890
_refine_ls_number_constraints 60
_refine_ls_number_parameters 117
_refine_ls_number_reflns 5559
_refine_ls_number_restraints 76
_refine_ls_R_I_factor 0.01974
_refine_ls_weighting_scheme sigma
_cod_data_source_file kd5037.cif
_cod_data_source_block Pyrrhotite_5C_a2
_cod_original_cell_volume 1178.931(50)
_cod_database_code 2104734

loop_
_symmetry_equiv_pos_as_xyz
'-x, -y, -z'
'-x, y+1/2, -z+1/2'
'x, -y+1/2, z+1/2'
'x, y, z'

loop_
_atom_site_label
_atom_site_type_symbol
_atom_site_symmetry_multiplicity
_atom_site_fract_x
_atom_site_fract_y
_atom_site_fract_z
_atom_site_occupancy
_atom_site_B_iso_or_equiv
Fe1 Fe+2 4 0.25 0 0 1 1.866(10)
Fe2 Fe+2 4 0.25 0.1 0 0.5 1.866(10)
Fe3 Fe+2 4 0.25 0.2 0 0.5 1.866(10)
Fe4 Fe+2 4 0.25 0.3 0 1 1.866(10)
Fe5 Fe+2 4 0.25 0.4 0 1 1.866(10)
Fe6 Fe+2 4 0.25 0.5 0 1 1.866(10)
Fe7 Fe+2 4 0.25 0.6 0 1 1.866(10)
Fe8 Fe+2 4 0.25 0.7 0 1 1.866(10)
Fe9 Fe+2 4 0.25 0.8 0 1 1.866(10)
Fe10 Fe+2 4 0.25 0.9 0 1 1.866(10)
S1 S 4 0.9166667 0.05 0.3333333 1 0.699(10)
S2 S 4 0.5833333 0.15 0.6666667 1 0.699(10)
S3 S 4 0.9166667 0.25 0.3333333 1 0.699(10)
S4 S 4 0.5833333 0.35 0.6666667 1 0.699(10)
S5 S 4 0.9166667 0.45 0.3333333 1 0.699(10)
S6 S 4 0.5833333 0.55 0.6666667 1 0.699(10)
S7 S 4 0.9166667 0.65 0.3333333 1 0.699(10)
S8 S 4 0.5833333 0.75 0.6666667 1 0.699(10)
S9 S 4 0.9166667 0.85 0.3333333 1 0.699(10)
S10 S 4 0.5833333 0.95 0.6666667 1 0.699(10)

loop_
_atom_type_symbol
_atom_type_description
_atom_type_scat_dispersion_real
_atom_type_scat_dispersion_imag
_atom_type_scat_source
Fe2+ Fe2+ 26.368 1.116 'Default dataset used by TOPAS R3'
S S 16.156 0.167 'Default dataset used by TOPAS R3'

loop_
_audit_conform.dict_name
_audit_conform.dict_version
_audit_conform.dict_location
cif_core.dic . ftp://ftp.iucr.org/pub/cif_core.dic
cif_pd.dic . ftp://ftp.iucr.org/pub/cif_pd.dic

loop_
_pd_block_diffractogram_id
2010-05-12T18:20|LaB6-std(5Ca2)|A.Elliot|10-BM-1PDB(AuSync)
2010-05-12T18:25|Sample(5Ca2)|A.Elliot|10-BM-1PDB(AuSync)

loop_
_pd_phase_id
_pd_phase_name
_pd_phase_mass_%
_pd_phase_block_id
1 LaB6 100 2010-05-12T23:22|LaB6|A.Elliot|5Ca2
2 Silicon 4.08(4) 2010-05-12T23:39|Si|A.Elliot|5Ca2
3 Pyrrhotite_5C_a2 24.0(3) 2010-05-13T02:12|Pyrrhotite5Ca2|A.Elliot|5Ca2
4 Pyrrhotite_5C_a2_Strained 38.2(3) 2010-05-12T22:18|5Ca2-Strained|A.Elliot|5Ca2
5 Pyrrhotite_4C 12.4(2) 2010-05-12T23:52|Pyrrhotite4C|A.Elliot|5Ca2
6 Pyrrhotite_4C_Strained 16.9(3) 2010-05-12T23:53|Pyrrhotite4C-Strained|A.Elliot|5Ca2
7 Arsenopyrite 0.27(3) 2010-05-13T00:02|Arsenopyrite|A.Elliot|5Ca2
8 Chalcopyrite 0.18(1) 2010-05-13T00:08|Chalcopyrite|A.Elliot|5Ca2
9 Cassiterite 0.21(1) 2010-05-13T00:17|Cassiterite|A.Elliot|5Ca2
10 Fluorapatite 1.34(6) 2010-05-13T00:23|Fluorapatite|A.Elliot|5Ca2
11 Foitite 2.00(13) 2010-05-13T00:31|Foitite|A.Elliot|5Ca2
12 Siderite 0.42(3) 2010-05-13T00:35|Siderite|A.Elliot|5Ca2
